data_7051210
loop_
_publ_author_name
'Matthews, Susan E.'
'Felix, Vitor'
'Drew, Michael G. B.'
'Beer, Paul D.'

_publ_section_title
;
 Thiacalix[4]tube: synthesis, X-ray crystal structure and preliminary
 binding studies Electronic supplementary information (ESI) available:
 full experimental details, including synthesis and characterisation of
 4 and 5, and the crystallographic study of 6. See
 http://www.rsc.org/suppdata/nj/b1/b106094p/
;
_journal_issue 11
_journal_name_full 'New Journal of Chemistry'
_journal_page_first 1355
_journal_paper_doi 10.1039/b106094p
_journal_volume 25
_journal_year 2001
_chemical_formula_sum 'C91 H118 Cl6 O16 S8'
_chemical_formula_weight 1937.04
_chemical_name_systematic
;
?
;
_space_group_IT_number 12
_symmetry_cell_setting monoclinic
_symmetry_space_group_name_Hall '-C 2y'
_symmetry_space_group_name_H-M 'C 1 2/m 1'
_atom_sites_solution_hydrogens geom
_atom_sites_solution_primary direct
_atom_sites_solution_secondary difmap
_audit_creation_method SHELXL-97
_cell_angle_alpha 90.00
_cell_angle_beta 101.478(10)
_cell_angle_gamma 90.00
_cell_formula_units_Z 2
_cell_length_a 20.72(2)
_cell_length_b 19.67(3)
_cell_length_c 12.796(15)
_cell_measurement_temperature 293(2)
_cell_volume 5111(11)
_computing_cell_refinement XDS
_computing_data_collection 'XDS (Kabsch, 1991)'
_computing_data_reduction XDS
_computing_molecular_graphics PLATON(Spek,1994)
_computing_structure_refinement 'SHELXL-93 (Sheldrick, 1993)'
_computing_structure_solution 'SHELXS-86 (Sheldrick, 1990)'
_diffrn_ambient_temperature 293(2)
_diffrn_measurement_device 'Marresearch Image Plate'
_diffrn_measurement_method '95 frames at 2^o intervals, counting time 2 min.'
_diffrn_radiation_monochromator graphite
_diffrn_radiation_source 'fine-focus sealed tube'
_diffrn_radiation_type MoK\a
_diffrn_radiation_wavelength 0.71073
_diffrn_reflns_av_R_equivalents 0.0000
_diffrn_reflns_av_sigmaI/netI 0.0909
_diffrn_reflns_limit_h_max 24
_diffrn_reflns_limit_h_min 0
_diffrn_reflns_limit_k_max 23
_diffrn_reflns_limit_k_min 0
_diffrn_reflns_limit_l_max 15
_diffrn_reflns_limit_l_min -15
_diffrn_reflns_number 4661
_diffrn_reflns_theta_max 25.99
_diffrn_reflns_theta_min 2.01
_exptl_absorpt_coefficient_mu 0.390
_exptl_absorpt_correction_type none
_exptl_crystal_density_diffrn 1.259
_exptl_crystal_density_method 'not measured'
_exptl_crystal_F_000 2044
_refine_diff_density_max 0.879
_refine_diff_density_min -0.683
_refine_diff_density_rms 0.089
_refine_ls_extinction_method none
_refine_ls_goodness_of_fit_ref 0.921
_refine_ls_hydrogen_treatment mixed
_refine_ls_matrix_type full
_refine_ls_number_parameters 281
_refine_ls_number_reflns 4661
_refine_ls_number_restraints 9
_refine_ls_restrained_S_all 0.921
_refine_ls_R_factor_all 0.2254
_refine_ls_R_factor_gt 0.1054
_refine_ls_shift/su_max 0.068
_refine_ls_shift/su_mean 0.006
_refine_ls_structure_factor_coef Fsqd
_refine_ls_weighting_details 'w=1/[\s^2^(Fo^2^)+(0.2464P)^2^+0.0000P] where P=(Fo^2^+2Fc^2^)/3'
_refine_ls_weighting_scheme calc
_refine_ls_wR_factor_gt 0.2868
_refine_ls_wR_factor_ref 0.3628
_reflns_number_gt 2021
_reflns_number_total 4661
_reflns_threshold_expression 2sigma(I)
_cod_data_source_file b106094p.txt
_cod_data_source_block 1
_cod_depositor_comments
;
The following automatic conversions were performed:

'_refine_ls_weighting_scheme' value 'calc
w=1/[\s^2^(Fo^2^)+(0.2464P)^2^+0.0000P] where P=(Fo^2^+2Fc^2^)/3' was
changed to 'calc'. New tag '_refine_ls_weighting_details' was
created. The value of the new tag was set to
'w=1/[\s^2^(Fo^2^)+(0.2464P)^2^+0.0000P] where P=(Fo^2^+2Fc^2^)/3'.

Automatic conversion script
Id: cif_fix_values 3143 2015-03-26 13:38:13Z robertas 
;
_cod_original_sg_symbol_H-M C2/m
_cod_original_formula_sum 'C91 H118 Cl6 O16 S8 '
_cod_database_code 7051210

loop_
_symmetry_equiv_pos_as_xyz
'x, y, z'
'-x, y, -z'
'x+1/2, y+1/2, z'
'-x+1/2, y+1/2, -z'
'-x, -y, -z'
'x, -y, z'
'-x+1/2, -y+1/2, -z'
'x+1/2, -y+1/2, z'

loop_
_atom_site_label
_atom_site_type_symbol
_atom_site_fract_x
_atom_site_fract_y
_atom_site_fract_z
_atom_site_U_iso_or_equiv
_atom_site_adp_type
_atom_site_occupancy
_atom_site_calc_flag
_atom_site_refinement_flags
_atom_site_disorder_assembly
_atom_site_disorder_group
C11 C 0.4145(3) 0.1734(3) 0.7763(5) 0.0604(17) Uani 1 d . . .
C12 C 0.4167(3) 0.2440(3) 0.7749(6) 0.0649(18) Uani 1 d . . .
H12 H 0.4382 0.2656 0.7269 0.078 Uiso 1 calc R . .
C13 C 0.3873(3) 0.2836(3) 0.8443(6) 0.0693(19) Uani 1 d . . .
C14 C 0.3555(3) 0.2484(3) 0.9132(6) 0.0656(18) Uani 1 d . . .
H14 H 0.3357 0.2728 0.9605 0.079 Uiso 1 calc R . .
C15 C 0.3521(3) 0.1771(3) 0.9139(5) 0.0593(16) Uani 1 d . . .
C16 C 0.3807(3) 0.1396(3) 0.8440(5) 0.0542(15) Uani 1 d . . .
S17 S 0.31030(8) 0.13725(9) 1.00739(15) 0.0666(6) Uani 1 d . . .
C21 C 0.3609(3) 0.1636(3) 1.1305(5) 0.0599(17) Uani 1 d . . .
C22 C 0.3367(3) 0.2125(4) 1.1934(6) 0.0700(19) Uani 1 d . . .
H22 H 0.2953 0.2311 1.1682 0.084 Uiso 1 calc R . .
C23 C 0.3722(3) 0.2340(4) 1.2913(6) 0.0717(19) Uani 1 d . . .
C24 C 0.4364(3) 0.2057(4) 1.3253(5) 0.0665(18) Uani 1 d . . .
H24 H 0.4617 0.2194 1.3903 0.080 Uiso 1 calc R . .
C25 C 0.4619(3) 0.1590(3) 1.2653(5) 0.0582(16) Uani 1 d . . .
C26 C 0.4232(3) 0.1369(3) 1.1665(6) 0.0609(17) Uani 1 d . . .
S27 S 0.54338(8) 0.12795(9) 1.31189(15) 0.0689(6) Uani 1 d . . .
C100 C 0.3878(4) 0.3620(4) 0.8406(8) 0.085(2) Uani 1 d . . .
C101 C 0.3294(8) 0.3860(5) 0.7592(15) 0.220(9) Uani 1 d . . .
H10A H 0.3378 0.3793 0.6889 0.264 Uiso 1 calc R . .
H10B H 0.3220 0.4335 0.7701 0.264 Uiso 1 calc R . .
H10C H 0.2910 0.3606 0.7669 0.264 Uiso 1 calc R . .
C102 C 0.4491(8) 0.3863(5) 0.8093(13) 0.189(7) Uani 1 d . . .
H10D H 0.4865 0.3656 0.8542 0.227 Uiso 1 calc R . .
H10E H 0.4521 0.4348 0.8170 0.227 Uiso 1 calc R . .
H10F H 0.4483 0.3743 0.7363 0.227 Uiso 1 calc R . .
C103 C 0.3795(8) 0.3915(5) 0.9471(13) 0.188(6) Uani 1 d . . .
H10G H 0.3400 0.3738 0.9654 0.225 Uiso 1 calc R . .
H10H H 0.3765 0.4401 0.9416 0.225 Uiso 1 calc R . .
H10I H 0.4167 0.3793 1.0013 0.225 Uiso 1 calc R . .
C200 C 0.3446(4) 0.2895(5) 1.3551(7) 0.093(3) Uani 1 d . . .
C201 C 0.2764(5) 0.2794(8) 1.3583(10) 0.176(6) Uani 1 d . . .
H20A H 0.2728 0.2482 1.4146 0.211 Uiso 1 calc R . .
H20B H 0.2539 0.2612 1.2914 0.211 Uiso 1 calc R . .
H20C H 0.2570 0.3221 1.3712 0.211 Uiso 1 calc R . .
C202 C 0.3875(6) 0.3038(8) 1.4577(11) 0.209(8) Uani 1 d . . .
H20D H 0.3673 0.3375 1.4950 0.251 Uiso 1 calc R . .
H20E H 0.4291 0.3205 1.4462 0.251 Uiso 1 calc R . .
H20F H 0.3944 0.2629 1.4993 0.251 Uiso 1 calc R . .
C203 C 0.3429(7) 0.3562(6) 1.2884(12) 0.168(6) Uani 1 d . . .
H20G H 0.3300 0.3936 1.3280 0.202 Uiso 1 calc R . .
H20H H 0.3117 0.3513 1.2224 0.202 Uiso 1 calc R . .
H20I H 0.3858 0.3648 1.2737 0.202 Uiso 1 calc R . .
O150 O 0.38058(19) 0.0700(2) 0.8492(3) 0.0626(12) Uani 1 d . . .
C151 C 0.3312(5) 0.0337(4) 0.7848(10) 0.131(4) Uani 1 d . . .
H15A H 0.2899 0.0481 0.8025 0.157 Uiso 1 calc R . .
H15B H 0.3303 0.0481 0.7121 0.157 Uiso 1 calc R . .
O250 O 0.4492(2) 0.0920(2) 1.1022(4) 0.0672(12) Uani 1 d . . .
C251 C 0.4216(8) 0.0256(7) 1.0843(13) 0.094(5) Uiso 0.50 d P . .
H25A H 0.4147 0.0141 1.0091 0.112 Uiso 0.50 calc PR . .
H25B H 0.3796 0.0233 1.1067 0.112 Uiso 0.50 calc PR . .
C252 C 0.4697(8) -0.0224(7) 1.1483(13) 0.094(5) Uiso 0.50 d P . .
H25C H 0.4672 -0.0204 1.2232 0.113 Uiso 0.50 calc PR . .
H25D H 0.5143 -0.0118 1.1411 0.113 Uiso 0.50 calc PR . .
O81 O 0.5719(7) 0.0000 1.5522(11) 0.181(5) Uiso 1 d S A 1
O82 O 0.6872(7) 0.0000 1.7291(14) 0.181(5) Uiso 1 d S . 1
O83 O 0.6722(16) -0.0454(15) 1.657(3) 0.252(12) Uiso 0.50 d P . 1
O84 O 0.4641(10) 0.5000 1.3674(16) 0.242(7) Uiso 1 d S B 1
C701 C 0.4831(16) 0.5000 1.550(3) 0.369(8) Uiso 0.50 d SPD . 4
Cl71 Cl 0.3958(12) 0.5000 1.521(2) 0.369(8) Uiso 0.50 d SPD . 4
Cl72 Cl 0.5172(13) 0.5000 1.433(3) 0.369(8) Uiso 0.50 d SPD . 4
C601 C 0.6585(15) 0.0000 1.515(4) 0.36(7) Uiso 0.50 d SPD . 3
Cl61 Cl 0.6357(11) -0.0648(12) 1.595(2) 0.215(8) Uiso 0.25 d PD . 3
Cl62 Cl 0.7441(9) 0.0000 1.5165(16) 0.272(8) Uiso 0.50 d SPD . 3
C501 C 0.6423(16) 0.0000 1.530(6) 0.28(5) Uiso 0.50 d SPD . 2
Cl51 Cl 0.6742(9) -0.0837(7) 1.5474(15) 0.171(6) Uiso 0.25 d PD . 2
Cl52 Cl 0.7069(9) 0.0579(7) 1.5190(14) 0.169(5) Uiso 0.25 d PD . 2

loop_
_atom_site_aniso_label
_atom_site_aniso_U_11
_atom_site_aniso_U_22
_atom_site_aniso_U_33
_atom_site_aniso_U_23
_atom_site_aniso_U_13
_atom_site_aniso_U_12
C11 0.058(4) 0.059(4) 0.064(4) 0.001(3) 0.015(3) 0.006(3)
C12 0.072(4) 0.050(4) 0.075(5) -0.005(3) 0.022(4) -0.006(3)
C13 0.070(4) 0.053(4) 0.086(6) -0.004(4) 0.017(4) -0.011(3)
C14 0.063(4) 0.059(4) 0.077(5) -0.016(4) 0.017(3) 0.005(3)
C15 0.056(3) 0.060(4) 0.061(4) -0.006(3) 0.010(3) 0.001(3)
C16 0.055(3) 0.046(4) 0.059(4) -0.004(3) 0.005(3) 0.003(3)
S17 0.0616(10) 0.0690(12) 0.0724(13) -0.0106(9) 0.0214(8) -0.0142(8)
C21 0.056(3) 0.057(4) 0.071(5) -0.001(3) 0.023(3) -0.004(3)
C22 0.059(4) 0.076(5) 0.078(5) -0.009(4) 0.022(4) 0.010(3)
C23 0.072(4) 0.080(5) 0.066(5) -0.016(4) 0.020(4) 0.003(4)
C24 0.068(4) 0.079(5) 0.056(4) -0.002(4) 0.020(3) 0.006(3)
C25 0.061(4) 0.050(4) 0.065(4) 0.001(3) 0.017(3) 0.001(3)
C26 0.071(4) 0.042(4) 0.075(5) -0.002(3) 0.027(4) -0.012(3)
S27 0.0654(10) 0.0704(12) 0.0742(13) 0.0146(9) 0.0221(9) 0.0109(8)
C100 0.086(5) 0.049(4) 0.128(8) -0.008(5) 0.040(5) -0.011(4)
C101 0.220(15) 0.063(7) 0.33(2) 0.045(10) -0.056(15) 0.007(8)
C102 0.260(16) 0.062(7) 0.286(18) -0.021(8) 0.150(15) -0.054(8)
C103 0.274(17) 0.067(7) 0.246(16) -0.055(9) 0.112(14) -0.052(9)
C200 0.091(5) 0.087(6) 0.100(7) -0.036(5) 0.014(5) 0.022(4)
C201 0.120(9) 0.256(17) 0.154(11) -0.104(11) 0.035(7) 0.044(9)
C202 0.170(11) 0.258(17) 0.162(12) -0.138(12) -0.055(9) 0.117(11)
C203 0.197(13) 0.121(10) 0.212(15) -0.045(10) 0.100(12) 0.020(9)
O150 0.062(3) 0.057(3) 0.065(3) -0.004(2) 0.003(2) -0.001(2)
C151 0.111(6) 0.059(5) 0.188(10) 0.003(6) -0.055(7) 0.002(4)
O250 0.075(3) 0.048(3) 0.081(3) -0.007(2) 0.020(2) 0.007(2)

loop_
_atom_type_symbol
_atom_type_description
_atom_type_scat_dispersion_real
_atom_type_scat_dispersion_imag
_atom_type_scat_source
C C 0.0033 0.0016 'International Tables Vol C Tables 4.2.6.8 and 6.1.1.4'
H H 0.0000 0.0000 'International Tables Vol C Tables 4.2.6.8 and 6.1.1.4'
N N 0.0061 0.0033 'International Tables Vol C Tables 4.2.6.8 and 6.1.1.4'
O O 0.0106 0.0060 'International Tables Vol C Tables 4.2.6.8 and 6.1.1.4'
S S 0.1246 0.1234 'International Tables Vol C Tables 4.2.6.8 and 6.1.1.4'
Cl Cl 0.1484 0.1585 'International Tables Vol C Tables 4.2.6.8 and 6.1.1.4'

loop_
_geom_angle_atom_site_label_1
_geom_angle_atom_site_label_2
_geom_angle_atom_site_label_3
_geom_angle
_geom_angle_site_symmetry_1
_geom_angle_site_symmetry_3
_geom_angle_publ_flag
C16 C11 C12 120.6(6) . . ?
C16 C11 S27 121.5(5) . 2_657 ?
C12 C11 S27 117.9(5) . 2_657 ?
C11 C12 C13 121.7(6) . . ?
C14 C13 C12 116.4(6) . . ?
C14 C13 C100 121.7(6) . . ?
C12 C13 C100 121.8(6) . . ?
C13 C14 C15 122.3(6) . . ?
C16 C15 C14 120.0(6) . . ?
C16 C15 S17 121.7(5) . . ?
C14 C15 S17 118.3(5) . . ?
O150 C16 C15 119.8(6) . . ?
O150 C16 C11 121.0(5) . . ?
C15 C16 C11 118.9(6) . . ?
C21 S17 C15 100.7(3) . . ?
C26 C21 C22 118.8(6) . . ?
C26 C21 S17 121.8(5) . . ?
C22 C21 S17 119.3(5) . . ?
C23 C22 C21 122.7(6) . . ?
C22 C23 C24 116.8(6) . . ?
C22 C23 C200 120.6(6) . . ?
C24 C23 C200 122.5(7) . . ?
C25 C24 C23 122.1(7) . . ?
C24 C25 C26 119.4(6) . . ?
C24 C25 S27 119.2(5) . . ?
C26 C25 S27 121.4(5) . . ?
O250 C26 C21 119.4(6) . . ?
O250 C26 C25 120.4(6) . . ?
C21 C26 C25 120.1(6) . . ?
C25 S27 C11 99.6(3) . 2_657 ?
C102 C100 C101 108.9(11) . . ?
C102 C100 C103 111.9(10) . . ?
C101 C100 C103 106.3(11) . . ?
C102 C100 C13 110.0(7) . . ?
C101 C100 C13 109.1(7) . . ?
C103 C100 C13 110.6(7) . . ?
C201 C200 C202 115.3(10) . . ?
C201 C200 C23 112.9(8) . . ?
C202 C200 C23 113.0(7) . . ?
C201 C200 C203 102.5(10) . . ?
C202 C200 C203 105.8(10) . . ?
C23 C200 C203 106.0(8) . . ?
C16 O150 C151 119.8(5) . . ?
C151 C151 O150 121.2(4) 6 . ?
C26 O250 C251 119.3(7) . . ?
O250 C251 C252 106.8(11) . . ?
C251 C252 O250 104.7(11) . 6 ?
Cl71 C701 Cl72 112.5(18) . . ?
Cl61 C601 Cl62 112.2(17) . . ?
Cl51 C501 Cl52 109.7(16) . . ?

loop_
_geom_bond_atom_site_label_1
_geom_bond_atom_site_label_2
_geom_bond_distance
_geom_bond_site_symmetry_2
_geom_bond_publ_flag
C11 C16 1.387(8) . ?
C11 C12 1.391(9) . ?
C11 S27 1.796(6) 2_657 ?
C12 C13 1.408(9) . ?
C13 C14 1.387(9) . ?
C13 C100 1.543(10) . ?
C14 C15 1.403(9) . ?
C15 C16 1.382(8) . ?
C15 S17 1.790(7) . ?
C16 O150 1.370(7) . ?
S17 C21 1.786(7) . ?
C21 C26 1.385(9) . ?
C21 C22 1.408(9) . ?
C22 C23 1.387(10) . ?
C23 C24 1.426(9) . ?
C23 C200 1.539(10) . ?
C24 C25 1.369(8) . ?
C25 C26 1.423(9) . ?
C25 S27 1.783(6) . ?
C26 O250 1.387(7) . ?
S27 C11 1.796(6) 2_657 ?
C100 C102 1.485(14) . ?
C100 C101 1.507(15) . ?
C100 C103 1.522(14) . ?
C200 C201 1.435(13) . ?
C200 C202 1.458(13) . ?
C200 C203 1.564(15) . ?
O150 C151 1.378(9) . ?
C151 C151 1.325(15) 6 ?
O250 C251 1.427(14) . ?
C251 C252 1.492(18) . ?
C252 O250 1.518(15) 6 ?
C701 Cl71 1.77(2) . ?
C701 Cl72 1.78(2) . ?
C601 Cl61 1.76(2) 6 ?
C601 Cl61 1.76(2) . ?
C601 Cl62 1.77(2) . ?
C501 Cl51 1.771(16) . ?
C501 Cl51 1.771(16) 6 ?
C501 Cl52 1.78(2) . ?
C501 Cl52 1.78(2) 6 ?
